data_7133133
loop_
_publ_author_name
'Liu, Hongjian'
'Jiang, Huanfeng'
'Qi, Chaorong'

_publ_section_title
;
 Macrocyclization of carbon dioxide with 3-triflyloxybenzynes and
 tetrahydrofuran: straightforward access to 14-membered macrolactones.
;
_journal_issue 52
_journal_name_full 'Chemical communications (Cambridge, England)'
_journal_page_first 6639
_journal_page_last 6642
_journal_paper_doi 10.1039/d4cc01229a
_journal_volume 60
_journal_year 2024
_chemical_formula_moiety 'C15 H20 O5'
_chemical_formula_sum 'C15 H20 O5'
_chemical_formula_weight 280.31
_space_group_crystal_system triclinic
_space_group_IT_number 2
_space_group_name_Hall '-P 1'
_space_group_name_H-M_alt 'P -1'
_atom_sites_solution_hydrogens geom
_atom_sites_solution_primary dual
_audit_creation_date 2020-09-14
_audit_creation_method
;
Olex2 1.2
(compiled 2018.05.29 svn.r3508 for OlexSys, GUI svn.r5506)
;
_audit_update_record
;
2021-11-15 deposited with the CCDC.	2024-06-02 downloaded from the CCDC.
;
_cell_angle_alpha 88.037(2)
_cell_angle_beta 83.186(3)
_cell_angle_gamma 89.353(3)
_cell_formula_units_Z 4
_cell_length_a 10.7822(9)
_cell_length_b 10.9047(9)
_cell_length_c 12.0558(10)
_cell_measurement_reflns_used 1974
_cell_measurement_temperature 170
_cell_measurement_theta_max 24.867
_cell_measurement_theta_min 2.398
_cell_volume 1406.6(2)
_computing_cell_refinement 'SAINT V8.40A (?, 2016)'
_computing_data_reduction 'SAINT V8.40A (?, 2016)'
_computing_molecular_graphics 'Olex2 (Dolomanov et al., 2009)'
_computing_publication_material 'Olex2 (Dolomanov et al., 2009)'
_computing_structure_refinement 'ShelXL (Sheldrick, 2015)'
_computing_structure_solution 'XT (Sheldrick, 2015)'
_diffrn_ambient_temperature 170.0
_diffrn_measured_fraction_theta_full 0.994
_diffrn_measured_fraction_theta_max 0.985
_diffrn_measurement_device_type 'D8 VENTURE'
_diffrn_measurement_method '\f and \w scans'
_diffrn_radiation_type MoK\a
_diffrn_radiation_wavelength 0.71073
_diffrn_reflns_av_R_equivalents 0.0960
_diffrn_reflns_av_unetI/netI 0.1324
_diffrn_reflns_Laue_measured_fraction_full 0.994
_diffrn_reflns_Laue_measured_fraction_max 0.985
_diffrn_reflns_limit_h_max 13
_diffrn_reflns_limit_h_min -13
_diffrn_reflns_limit_k_max 12
_diffrn_reflns_limit_k_min -13
_diffrn_reflns_limit_l_max 15
_diffrn_reflns_limit_l_min -15
_diffrn_reflns_number 16097
_diffrn_reflns_point_group_measured_fraction_full 0.994
_diffrn_reflns_point_group_measured_fraction_max 0.985
_diffrn_reflns_theta_full 25.242
_diffrn_reflns_theta_max 26.420
_diffrn_reflns_theta_min 2.398
_diffrn_standards_number 0
_exptl_absorpt_coefficient_mu 0.099
_exptl_absorpt_correction_T_max 0.7454
_exptl_absorpt_correction_T_min 0.6622
_exptl_absorpt_correction_type multi-scan
_exptl_absorpt_process_details
'SADABS-2016/2 (Bruker,2016/2) was used for absorption correction. wR2(int) was 0.0962 before and 0.0649 after correction. The Ratio of minimum to maximum transmission is 0.8884. The \l/2 correction factor is Not present.'
_exptl_crystal_colour colourless
_exptl_crystal_colour_primary colourless
_exptl_crystal_density_diffrn 1.324
_exptl_crystal_description block
_exptl_crystal_F_000 600
_exptl_crystal_size_max 0.08
_exptl_crystal_size_mid 0.05
_exptl_crystal_size_min 0.04
_refine_diff_density_max 0.194
_refine_diff_density_min -0.218
_refine_diff_density_rms 0.052
_refine_ls_extinction_method none
_refine_ls_goodness_of_fit_ref 1.065
_refine_ls_hydrogen_treatment constr
_refine_ls_matrix_type full
_refine_ls_number_parameters 381
_refine_ls_number_reflns 5707
_refine_ls_number_restraints 39
_refine_ls_restrained_S_all 1.079
_refine_ls_R_factor_all 0.1937
_refine_ls_R_factor_gt 0.0701
_refine_ls_shift/su_max 0.002
_refine_ls_shift/su_mean 0.000
_refine_ls_structure_factor_coef Fsqd
_refine_ls_weighting_details 'w=1/[\s^2^(Fo^2^)+(0.0412P)^2^+0.1113P] where P=(Fo^2^+2Fc^2^)/3'
_refine_ls_weighting_scheme calc
_refine_ls_wR_factor_gt 0.1130
_refine_ls_wR_factor_ref 0.1592
_reflns_Friedel_coverage 0.000
_reflns_number_gt 2546
_reflns_number_total 5707
_reflns_threshold_expression 'I > 2\s(I)'
_cod_data_source_file d4cc01229a2.cif
_cod_data_source_block 0914lhj1_0m
_cod_depositor_comments 'Adding full bibliography for 7133133--7133135.cif.'
_cod_database_code 7133133
_shelx_shelxl_version_number 2018/3
_shelx_space_group_comment
;
The symmetry employed for this shelxl refinement is uniquely defined
by the following loop, which should always be used as a source of
symmetry information in preference to the above space-group names.
They are only intended as comments.
;
_shelx_estimated_absorpt_t_max 0.996
_shelx_estimated_absorpt_t_min 0.992
_olex2_refinement_description
;
1. Fixed Uiso
 At 1.2 times of:
  All C(H) groups, All C(H,H) groups, All C(H,H,H,H) groups
 At 1.5 times of:
  All O(H) groups
2. Restrained distances
 C25-C28 \\sim C26-C28 \\sim C24-C23 \\sim C27-C23 \\sim C24-C25 \\sim C26-C27
 with sigma of 0.02
3. Uiso/Uaniso restraints and constraints
Uanis(C25) \\sim Ueq, Uanis(C26) \\sim Ueq, Uanis(C27) \\sim Ueq, Uanis(C24)
\\sim Ueq: with sigma of 0.005 and sigma for terminal atoms of 0.01
4. Others
 Fixed Sof: H23C(0.6) H23D(0.6) H23A(0.4) H23B(0.4) H28C(0.6) H28D(0.6)
 H28A(0.4) H28B(0.4) C27(0.6) H27A(0.6) H27B(0.6) C26(0.6) H26A(0.6) H26B(0.6)
 C25(0.4) H25A(0.4) H25B(0.4) C24(0.4) H24A(0.4) H24B(0.4)
5.a Secondary CH2 refined with riding coordinates:
 C32(H32A,H32B), C3(H3A,H3B), C31(H31A,H31B), C30(H30A,H30B), C14(H14A,H14B),
 C29(H29A,H29B), C4(H4A,H4B), C13(H13A,H13B), C15(H15A,H15B), C2(H2A,H2B),
 C12(H12A,H12B), C1(H1A,H1B), C23(H23C,H23D), C23(H23A,H23B), C28(H28C,H28D),
 C28(H28A,H28B), C27(H27A,H27B), C26(H26A,H26B), C25(H25A,H25B), C24(H24A,H24B)
5.b Aromatic/amide H refined with riding coordinates:
 C17(H17), C19(H19), C9(H9), C10(H10), C8(H8), C18(H18)
5.c Idealised tetrahedral OH refined as rotating group:
 O7(H7), O5(H5)
;
_olex2_submission_special_instructions 'No special instructions were received'

loop_
_space_group_symop_operation_xyz
'x, y, z'
'-x, -y, -z'

loop_
_atom_site_label
_atom_site_type_symbol
_atom_site_fract_x
_atom_site_fract_y
_atom_site_fract_z
_atom_site_U_iso_or_equiv
_atom_site_adp_type
_atom_site_occupancy
_atom_site_site_symmetry_order
_atom_site_calc_flag
_atom_site_refinement_flags_posn
_atom_site_refinement_flags_adp
_atom_site_refinement_flags_occupancy
_atom_site_disorder_assembly
_atom_site_disorder_group
O9 O 0.28518(19) 0.53654(19) 0.11361(17) 0.0376(6) Uani 1 1 d . . . . .
O2 O 0.7577(2) 0.8889(2) 0.45280(18) 0.0453(6) Uani 1 1 d . . . . .
O1 O 0.8986(2) 0.8106(2) 0.77563(17) 0.0422(6) Uani 1 1 d . . . . .
O3 O 0.9616(2) 0.7740(2) 0.41213(18) 0.0474(7) Uani 1 1 d . . . . .
O7 O 0.4588(2) 0.7451(2) 0.4018(2) 0.0552(7) Uani 1 1 d . . . . .
H7 H 0.477113 0.796440 0.348981 0.083 Uiso 1 1 calc GR . . . .
O6 O 0.4626(2) 0.8405(2) 0.2060(2) 0.0583(7) Uani 1 1 d . . . . .
O4 O 0.6595(2) 0.9649(2) 0.3132(2) 0.0578(7) Uani 1 1 d . . . . .
O10 O 0.2778(3) 0.5955(2) -0.25733(19) 0.0585(7) Uani 1 1 d . . . . .
O8 O 0.4008(2) 0.7356(2) 0.07050(19) 0.0602(8) Uani 1 1 d . . . . .
O5 O 0.7488(2) 0.9355(3) 0.1114(2) 0.0641(8) Uani 1 1 d . . . . .
H5 H 0.698043 0.958549 0.165130 0.096 Uiso 1 1 calc GR . . . .
C21 C 0.3751(3) 0.6441(3) 0.2523(3) 0.0344(8) Uani 1 1 d . . . . .
C22 C 0.4153(3) 0.7470(3) 0.1751(3) 0.0392(9) Uani 1 1 d . . . . .
C5 C 0.7494(3) 0.9077(3) 0.3456(3) 0.0420(9) Uani 1 1 d . . . . .
C20 C 0.3091(3) 0.5407(3) 0.2214(3) 0.0364(8) Uani 1 1 d . . . . .
C6 C 0.8507(3) 0.8584(3) 0.2679(3) 0.0389(9) Uani 1 1 d . . . . .
C32 C 0.1963(3) 0.4479(3) 0.0860(3) 0.0425(9) Uani 1 1 d . . . . .
H32A H 0.115512 0.458131 0.133229 0.051 Uiso 1 1 calc R . . . .
H32B H 0.227695 0.363529 0.098612 0.051 Uiso 1 1 calc R . . . .
C3 C 0.6893(3) 0.9102(3) 0.6451(3) 0.0452(9) Uani 1 1 d . . . . .
H3A H 0.705895 0.821036 0.652835 0.054 Uiso 1 1 calc R . . . .
H3B H 0.616444 0.930129 0.699603 0.054 Uiso 1 1 calc R . . . .
C17 C 0.3582(3) 0.5576(4) 0.4419(3) 0.0493(10) Uani 1 1 d . . . . .
H17 H 0.375507 0.562103 0.517103 0.059 Uiso 1 1 calc R . . . .
C31 C 0.1797(3) 0.4700(3) -0.0358(3) 0.0397(9) Uani 1 1 d . . . . .
H31A H 0.166635 0.558920 -0.049666 0.048 Uiso 1 1 calc R . . . .
H31B H 0.103372 0.427299 -0.051409 0.048 Uiso 1 1 calc R . . . .
C16 C 0.3974(3) 0.6499(3) 0.3646(3) 0.0437(9) Uani 1 1 d . . . . .
C30 C 0.2886(3) 0.4270(3) -0.1165(3) 0.0412(9) Uani 1 1 d . . . . .
H30A H 0.294467 0.336418 -0.110473 0.049 Uiso 1 1 calc R . . . .
H30B H 0.366809 0.460771 -0.094872 0.049 Uiso 1 1 calc R . . . .
C19 C 0.2687(3) 0.4493(3) 0.2996(3) 0.0433(9) Uani 1 1 d . . . . .
H19 H 0.224302 0.380571 0.278893 0.052 Uiso 1 1 calc R . . . .
C14 C 1.0793(3) 0.8032(3) 0.6289(3) 0.0468(10) Uani 1 1 d . . . . .
H14A H 1.171573 0.807726 0.619456 0.056 Uiso 1 1 calc R . . . .
H14B H 1.046873 0.876888 0.591227 0.056 Uiso 1 1 calc R . . . .
C11 C 0.9567(3) 0.7924(3) 0.3000(3) 0.0414(9) Uani 1 1 d . . . . .
C29 C 0.2770(3) 0.4656(3) -0.2370(3) 0.0483(10) Uani 1 1 d . . . . .
H29A H 0.346971 0.428709 -0.285751 0.058 Uiso 1 1 calc R . . . .
H29B H 0.198296 0.432498 -0.258124 0.058 Uiso 1 1 calc R . . . .
C7 C 0.8468(3) 0.8775(3) 0.1513(3) 0.0456(9) Uani 1 1 d . . . . .
C4 C 0.6566(3) 0.9386(3) 0.5296(3) 0.0487(10) Uani 1 1 d . . . . .
H4A H 0.576361 0.900062 0.518986 0.058 Uiso 1 1 calc R . . . .
H4B H 0.648895 1.028364 0.516606 0.058 Uiso 1 1 calc R . . . .
C13 C 1.0399(3) 0.6897(3) 0.5735(3) 0.0459(9) Uani 1 1 d . . . . .
H13A H 1.087678 0.618509 0.599673 0.055 Uiso 1 1 calc R . . . .
H13B H 0.950406 0.674748 0.598544 0.055 Uiso 1 1 calc R . . . .
C15 C 1.0322(3) 0.8040(3) 0.7523(3) 0.0481(10) Uani 1 1 d . . . . .
H15A H 1.062111 0.728603 0.789066 0.058 Uiso 1 1 calc R . . . .
H15B H 1.068654 0.875063 0.785427 0.058 Uiso 1 1 calc R . . . .
C9 C 1.0411(3) 0.7750(3) 0.1078(3) 0.0488(10) Uani 1 1 d . . . . .
H9 H 1.106105 0.748171 0.053691 0.059 Uiso 1 1 calc R . . . .
C10 C 1.0494(3) 0.7503(3) 0.2212(3) 0.0480(10) Uani 1 1 d . . . . .
H10 H 1.118364 0.704998 0.243971 0.058 Uiso 1 1 calc R . . . .
C2 C 0.8014(3) 0.9790(3) 0.6738(3) 0.0473(10) Uani 1 1 d . . . . .
H2A H 0.779374 1.067042 0.680286 0.057 Uiso 1 1 calc R . . . .
H2B H 0.870086 0.971649 0.612141 0.057 Uiso 1 1 calc R . . . .
C8 C 0.9414(4) 0.8369(3) 0.0737(3) 0.0520(10) Uani 1 1 d . . . . .
H8 H 0.936799 0.852149 -0.003812 0.062 Uiso 1 1 calc R . . . .
C12 C 1.0586(3) 0.6961(3) 0.4474(3) 0.0517(10) Uani 1 1 d . . . . .
H12A H 1.141666 0.730555 0.420124 0.062 Uiso 1 1 calc R . . . .
H12B H 1.053282 0.613187 0.417517 0.062 Uiso 1 1 calc R . . . .
C1 C 0.8470(3) 0.9323(3) 0.7819(3) 0.0501(10) Uani 1 1 d . . . . .
H1A H 0.911386 0.988818 0.801959 0.060 Uiso 1 1 calc R . . . .
H1B H 0.776325 0.933210 0.842352 0.060 Uiso 1 1 calc R . . . .
C18 C 0.2949(3) 0.4602(4) 0.4098(3) 0.0522(10) Uani 1 1 d . . . . .
H18 H 0.267552 0.397834 0.463818 0.063 Uiso 1 1 calc R . . . .
C23 C 0.4394(4) 0.8389(3) -0.0065(3) 0.0683(13) Uani 1 1 d D . . . .
H23C H 0.531408 0.847215 -0.016896 0.082 Uiso 0.6 1 calc R . P A 2
H23D H 0.401361 0.916744 0.021238 0.082 Uiso 0.6 1 calc R . P A 2
H23A H 0.512054 0.880815 0.017755 0.082 Uiso 0.4 1 calc R . P B 1
H23B H 0.370201 0.899017 -0.008799 0.082 Uiso 0.4 1 calc R . P B 1
C28 C 0.3967(5) 0.6494(4) -0.2618(3) 0.0747(14) Uani 1 1 d D . . . .
H28C H 0.394050 0.723313 -0.311492 0.090 Uiso 0.6 1 calc R . P C 2
H28D H 0.455599 0.591468 -0.302288 0.090 Uiso 0.6 1 calc R . P C 2
H28A H 0.418386 0.702750 -0.329223 0.090 Uiso 0.4 1 calc R . P D 1
H28B H 0.464310 0.589115 -0.252533 0.090 Uiso 0.4 1 calc R . P D 1
C27 C 0.3891(7) 0.8035(5) -0.1190(5) 0.0442(17) Uani 0.6 1 d D U P E 2
H27A H 0.298544 0.786252 -0.105270 0.053 Uiso 0.6 1 calc R . P E 2
H27B H 0.402292 0.872144 -0.174831 0.053 Uiso 0.6 1 calc R . P E 2
C26 C 0.4604(5) 0.6894(5) -0.1625(5) 0.0446(16) Uani 0.6 1 d D U P E 2
H26A H 0.549207 0.709007 -0.186296 0.054 Uiso 0.6 1 calc R . P E 2
H26B H 0.456191 0.623477 -0.103642 0.054 Uiso 0.6 1 calc R . P E 2
C25 C 0.3536(8) 0.7263(8) -0.1488(6) 0.039(2) Uani 0.4 1 d D U P E 1
H25A H 0.290531 0.789758 -0.163049 0.047 Uiso 0.4 1 calc R . P E 1
H25B H 0.317993 0.670663 -0.086734 0.047 Uiso 0.4 1 calc R . P E 1
C24 C 0.4739(9) 0.7852(10) -0.1210(7) 0.053(3) Uani 0.4 1 d D U P E 1
H24A H 0.541313 0.723039 -0.118630 0.064 Uiso 0.4 1 calc R . P E 1
H24B H 0.502199 0.850331 -0.177214 0.064 Uiso 0.4 1 calc R . P E 1

loop_
_atom_site_aniso_label
_atom_site_aniso_U_11
_atom_site_aniso_U_22
_atom_site_aniso_U_33
_atom_site_aniso_U_23
_atom_site_aniso_U_13
_atom_site_aniso_U_12
O9 0.0455(14) 0.0377(14) 0.0314(14) 0.0008(11) -0.0108(11) -0.0129(11)
O2 0.0450(15) 0.0577(16) 0.0342(14) -0.0053(12) -0.0092(12) 0.0102(12)
O1 0.0469(15) 0.0368(14) 0.0427(14) 0.0049(11) -0.0060(12) -0.0018(11)
O3 0.0421(15) 0.0620(17) 0.0377(15) -0.0010(12) -0.0045(11) 0.0133(13)
O7 0.0601(17) 0.0608(18) 0.0489(16) -0.0138(13) -0.0204(14) -0.0011(14)
O6 0.0698(18) 0.0498(17) 0.0589(18) -0.0059(14) -0.0199(14) -0.0152(14)
O4 0.0487(16) 0.0740(19) 0.0536(17) -0.0011(14) -0.0195(13) 0.0140(14)
O10 0.0709(19) 0.0525(18) 0.0487(17) 0.0051(13) 0.0030(14) 0.0176(15)
O8 0.104(2) 0.0444(16) 0.0326(15) 0.0038(13) -0.0080(15) -0.0301(15)
O5 0.0623(19) 0.087(2) 0.0464(16) -0.0014(16) -0.0204(14) 0.0136(16)
C21 0.0291(19) 0.039(2) 0.036(2) -0.0039(17) -0.0041(16) -0.0003(16)
C22 0.030(2) 0.040(2) 0.048(2) -0.0078(19) -0.0055(17) -0.0001(17)
C5 0.041(2) 0.042(2) 0.046(2) -0.0030(19) -0.0141(19) -0.0051(18)
C20 0.036(2) 0.043(2) 0.031(2) 0.0002(17) -0.0065(16) 0.0034(17)
C6 0.039(2) 0.038(2) 0.041(2) -0.0015(17) -0.0101(18) -0.0068(17)
C32 0.044(2) 0.038(2) 0.046(2) 0.0029(17) -0.0088(18) -0.0114(17)
C3 0.044(2) 0.053(2) 0.038(2) -0.0045(18) -0.0039(17) -0.0004(18)
C17 0.046(2) 0.071(3) 0.031(2) 0.003(2) -0.0068(18) 0.005(2)
C31 0.036(2) 0.042(2) 0.043(2) -0.0041(17) -0.0091(17) -0.0074(17)
C16 0.038(2) 0.054(2) 0.041(2) -0.011(2) -0.0079(18) 0.0028(19)
C30 0.044(2) 0.034(2) 0.046(2) -0.0058(17) -0.0083(18) 0.0031(17)
C19 0.044(2) 0.049(2) 0.037(2) 0.0070(18) -0.0039(18) -0.0090(18)
C14 0.039(2) 0.052(2) 0.048(2) 0.0054(19) -0.0026(18) -0.0052(18)
C11 0.044(2) 0.045(2) 0.036(2) -0.0036(18) -0.0033(18) -0.0096(18)
C29 0.048(2) 0.052(3) 0.046(2) -0.0089(19) -0.0081(19) 0.0049(19)
C7 0.049(2) 0.048(2) 0.042(2) -0.0050(19) -0.013(2) -0.0086(19)
C4 0.036(2) 0.057(3) 0.053(2) -0.012(2) -0.0039(19) 0.0110(19)
C13 0.043(2) 0.046(2) 0.048(2) 0.0054(19) -0.0073(18) 0.0027(18)
C15 0.049(2) 0.049(2) 0.047(2) 0.0033(18) -0.0140(19) -0.0049(19)
C9 0.051(2) 0.052(2) 0.043(2) -0.0140(19) -0.0012(19) -0.004(2)
C10 0.046(2) 0.050(2) 0.048(2) -0.0080(19) -0.003(2) -0.0008(19)
C2 0.053(2) 0.042(2) 0.048(2) -0.0023(18) -0.0143(19) 0.0005(19)
C8 0.066(3) 0.058(3) 0.031(2) -0.0057(19) -0.003(2) -0.012(2)
C12 0.050(2) 0.051(2) 0.053(3) 0.000(2) -0.005(2) 0.011(2)
C1 0.060(3) 0.043(2) 0.049(2) -0.0040(19) -0.014(2) 0.000(2)
C18 0.057(3) 0.060(3) 0.039(2) 0.014(2) -0.009(2) -0.006(2)
C23 0.113(4) 0.039(2) 0.049(3) 0.006(2) 0.005(2) -0.030(2)
C28 0.121(4) 0.063(3) 0.045(3) 0.009(2) -0.030(3) -0.021(3)
C27 0.057(4) 0.037(3) 0.037(3) 0.004(3) 0.001(3) 0.010(3)
C26 0.044(3) 0.043(3) 0.045(3) 0.004(3) -0.003(3) 0.007(3)
C25 0.043(4) 0.041(4) 0.032(4) 0.002(3) -0.006(3) -0.001(4)
C24 0.053(4) 0.056(5) 0.050(5) 0.006(4) -0.006(4) -0.006(4)

loop_
_atom_type_symbol
_atom_type_description
_atom_type_scat_dispersion_real
_atom_type_scat_dispersion_imag
_atom_type_scat_source
C C 0.0033 0.0016 'International Tables Vol C Tables 4.2.6.8 and 6.1.1.4'
H H 0.0000 0.0000 'International Tables Vol C Tables 4.2.6.8 and 6.1.1.4'
O O 0.0106 0.0060 'International Tables Vol C Tables 4.2.6.8 and 6.1.1.4'

loop_
_geom_angle_atom_site_label_1
_geom_angle_atom_site_label_2
_geom_angle_atom_site_label_3
_geom_angle
_geom_angle_site_symmetry_1
_geom_angle_site_symmetry_3
_geom_angle_publ_flag
C20 O9 C32 118.3(2) . . ?
C5 O2 C4 116.4(3) . . ?
C1 O1 C15 115.2(3) . . ?
C11 O3 C12 118.2(3) . . ?
C16 O7 H7 109.5 . . ?
C28 O10 C29 114.4(3) . . ?
C22 O8 C23 117.3(3) . . ?
C7 O5 H5 109.5 . . ?
C20 C21 C22 123.7(3) . . ?
C16 C21 C22 118.6(3) . . ?
C16 C21 C20 117.6(3) . . ?
O6 C22 O8 120.2(3) . . ?
O6 C22 C21 122.5(3) . . ?
O8 C22 C21 117.3(3) . . ?
O2 C5 C6 116.8(3) . . ?
O4 C5 O2 120.9(3) . . ?
O4 C5 C6 122.3(3) . . ?
O9 C20 C21 117.5(3) . . ?
O9 C20 C19 121.6(3) . . ?
C19 C20 C21 120.9(3) . . ?
C11 C6 C5 125.0(3) . . ?
C7 C6 C5 118.9(3) . . ?
C7 C6 C11 116.1(3) . . ?
O9 C32 H32A 110.3 . . ?
O9 C32 H32B 110.3 . . ?
O9 C32 C31 107.3(2) . . ?
H32A C32 H32B 108.5 . . ?
C31 C32 H32A 110.3 . . ?
C31 C32 H32B 110.3 . . ?
H3A C3 H3B 107.6 . . ?
C4 C3 H3A 108.7 . . ?
C4 C3 H3B 108.7 . . ?
C4 C3 C2 114.0(3) . . ?
C2 C3 H3A 108.7 . . ?
C2 C3 H3B 108.7 . . ?
C16 C17 H17 120.1 . . ?
C18 C17 H17 120.1 . . ?
C18 C17 C16 119.7(4) . . ?
C32 C31 H31A 108.7 . . ?
C32 C31 H31B 108.7 . . ?
C32 C31 C30 114.3(3) . . ?
H31A C31 H31B 107.6 . . ?
C30 C31 H31A 108.7 . . ?
C30 C31 H31B 108.7 . . ?
O7 C16 C21 121.7(3) . . ?
O7 C16 C17 117.1(3) . . ?
C17 C16 C21 121.2(3) . . ?
C31 C30 H30A 109.0 . . ?
C31 C30 H30B 109.0 . . ?
C31 C30 C29 113.0(3) . . ?
H30A C30 H30B 107.8 . . ?
C29 C30 H30A 109.0 . . ?
C29 C30 H30B 109.0 . . ?
C20 C19 H19 120.7 . . ?
C20 C19 C18 118.6(3) . . ?
C18 C19 H19 120.7 . . ?
H14A C14 H14B 107.8 . . ?
C13 C14 H14A 109.1 . . ?
C13 C14 H14B 109.1 . . ?
C15 C14 H14A 109.1 . . ?
C15 C14 H14B 109.1 . . ?
C15 C14 C13 112.6(3) . . ?
O3 C11 C6 116.6(3) . . ?
O3 C11 C10 122.0(3) . . ?
C10 C11 C6 121.4(3) . . ?
O10 C29 C30 113.8(3) . . ?
O10 C29 H29A 108.8 . . ?
O10 C29 H29B 108.8 . . ?
C30 C29 H29A 108.8 . . ?
C30 C29 H29B 108.8 . . ?
H29A C29 H29B 107.7 . . ?
O5 C7 C6 121.2(3) . . ?
O5 C7 C8 117.0(3) . . ?
C8 C7 C6 121.8(3) . . ?
O2 C4 C3 106.5(3) . . ?
O2 C4 H4A 110.4 . . ?
O2 C4 H4B 110.4 . . ?
C3 C4 H4A 110.4 . . ?
C3 C4 H4B 110.4 . . ?
H4A C4 H4B 108.6 . . ?
C14 C13 H13A 108.5 . . ?
C14 C13 H13B 108.5 . . ?
H13A C13 H13B 107.5 . . ?
C12 C13 C14 114.9(3) . . ?
C12 C13 H13A 108.5 . . ?
C12 C13 H13B 108.5 . . ?
O1 C15 C14 114.0(3) . . ?
O1 C15 H15A 108.8 . . ?
O1 C15 H15B 108.8 . . ?
C14 C15 H15A 108.8 . . ?
C14 C15 H15B 108.8 . . ?
H15A C15 H15B 107.7 . . ?
C10 C9 H9 119.5 . . ?
C8 C9 H9 119.5 . . ?
C8 C9 C10 121.0(3) . . ?
C11 C10 C9 119.4(3) . . ?
C11 C10 H10 120.3 . . ?
C9 C10 H10 120.3 . . ?
C3 C2 H2A 109.0 . . ?
C3 C2 H2B 109.0 . . ?
C3 C2 C1 113.0(3) . . ?
H2A C2 H2B 107.8 . . ?
C1 C2 H2A 109.0 . . ?
C1 C2 H2B 109.0 . . ?
C7 C8 H8 119.9 . . ?
C9 C8 C7 120.1(3) . . ?
C9 C8 H8 119.9 . . ?
O3 C12 C13 106.9(3) . . ?
O3 C12 H12A 110.3 . . ?
O3 C12 H12B 110.3 . . ?
C13 C12 H12A 110.3 . . ?
C13 C12 H12B 110.3 . . ?
H12A C12 H12B 108.6 . . ?
O1 C1 C2 113.4(3) . . ?
O1 C1 H1A 108.9 . . ?
O1 C1 H1B 108.9 . . ?
C2 C1 H1A 108.9 . . ?
C2 C1 H1B 108.9 . . ?
H1A C1 H1B 107.7 . . ?
C17 C18 C19 122.0(3) . . ?
C17 C18 H18 119.0 . . ?
C19 C18 H18 119.0 . . ?
O8 C23 H23C 111.1 . . ?
O8 C23 H23D 111.1 . . ?
O8 C23 H23A 110.4 . . ?
O8 C23 H23B 110.4 . . ?
O8 C23 C27 103.5(3) . . ?
O8 C23 C24 106.6(5) . . ?
H23C C23 H23D 109.0 . . ?
H23A C23 H23B 108.6 . . ?
C27 C23 H23C 111.1 . . ?
C27 C23 H23D 111.1 . . ?
C24 C23 H23A 110.4 . . ?
C24 C23 H23B 110.4 . . ?
O10 C28 H28C 105.7 . . ?
O10 C28 H28D 105.7 . . ?
O10 C28 H28A 113.3 . . ?
O10 C28 H28B 113.3 . . ?
O10 C28 C26 126.6(4) . . ?
O10 C28 C25 91.7(4) . . ?
H28C C28 H28D 106.1 . . ?
H28A C28 H28B 110.7 . . ?
C26 C28 H28C 105.7 . . ?
C26 C28 H28D 105.7 . . ?
C25 C28 H28A 113.3 . . ?
C25 C28 H28B 113.3 . . ?
C23 C27 H27A 110.1 . . ?
C23 C27 H27B 110.1 . . ?
H27A C27 H27B 108.4 . . ?
C26 C27 C23 108.2(5) . . ?
C26 C27 H27A 110.1 . . ?
C26 C27 H27B 110.1 . . ?
C28 C26 C27 105.9(5) . . ?
C28 C26 H26A 110.6 . . ?
C28 C26 H26B 110.6 . . ?
C27 C26 H26A 110.6 . . ?
C27 C26 H26B 110.6 . . ?
H26A C26 H26B 108.7 . . ?
C28 C25 H25A 110.8 . . ?
C28 C25 H25B 110.8 . . ?
H25A C25 H25B 108.9 . . ?
C24 C25 C28 104.6(6) . . ?
C24 C25 H25A 110.8 . . ?
C24 C25 H25B 110.8 . . ?
C23 C24 C25 104.8(7) . . ?
C23 C24 H24A 110.8 . . ?
C23 C24 H24B 110.8 . . ?
C25 C24 H24A 110.8 . . ?
C25 C24 H24B 110.8 . . ?
H24A C24 H24B 108.9 . . ?

loop_
_geom_bond_atom_site_label_1
_geom_bond_atom_site_label_2
_geom_bond_distance
_geom_bond_site_symmetry_2
_geom_bond_publ_flag
O9 C20 1.357(3) . ?
O9 C32 1.443(4) . ?
O2 C5 1.315(4) . ?
O2 C4 1.456(4) . ?
O1 C15 1.436(4) . ?
O1 C1 1.434(4) . ?
O3 C11 1.367(4) . ?
O3 C12 1.435(4) . ?
O7 H7 0.8400 . ?
O7 C16 1.355(4) . ?
O6 C22 1.234(4) . ?
O4 C5 1.242(4) . ?
O10 C29 1.429(4) . ?
O10 C28 1.410(5) . ?
O8 C22 1.298(4) . ?
O8 C23 1.466(4) . ?
O5 H5 0.8400 . ?
O5 C7 1.354(4) . ?
C21 C22 1.468(4) . ?
C21 C20 1.424(4) . ?
C21 C16 1.407(4) . ?
C5 C6 1.462(5) . ?
C20 C19 1.385(4) . ?
C6 C11 1.428(4) . ?
C6 C7 1.420(4) . ?
C32 H32A 0.9900 . ?
C32 H32B 0.9900 . ?
C32 C31 1.511(4) . ?
C3 H3A 0.9900 . ?
C3 H3B 0.9900 . ?
C3 C4 1.498(4) . ?
C3 C2 1.510(4) . ?
C17 H17 0.9500 . ?
C17 C16 1.383(4) . ?
C17 C18 1.360(5) . ?
C31 H31A 0.9900 . ?
C31 H31B 0.9900 . ?
C31 C30 1.514(4) . ?
C30 H30A 0.9900 . ?
C30 H30B 0.9900 . ?
C30 C29 1.518(4) . ?
C19 H19 0.9500 . ?
C19 C18 1.400(4) . ?
C14 H14A 0.9900 . ?
C14 H14B 0.9900 . ?
C14 C13 1.514(5) . ?
C14 C15 1.513(4) . ?
C11 C10 1.380(4) . ?
C29 H29A 0.9900 . ?
C29 H29B 0.9900 . ?
C7 C8 1.380(5) . ?
C4 H4A 0.9900 . ?
C4 H4B 0.9900 . ?
C13 H13A 0.9900 . ?
C13 H13B 0.9900 . ?
C13 C12 1.509(4) . ?
C15 H15A 0.9900 . ?
C15 H15B 0.9900 . ?
C9 H9 0.9500 . ?
C9 C10 1.398(4) . ?
C9 C8 1.360(5) . ?
C10 H10 0.9500 . ?
C2 H2A 0.9900 . ?
C2 H2B 0.9900 . ?
C2 C1 1.517(4) . ?
C8 H8 0.9500 . ?
C12 H12A 0.9900 . ?
C12 H12B 0.9900 . ?
C1 H1A 0.9900 . ?
C1 H1B 0.9900 . ?
C18 H18 0.9500 . ?
C23 H23C 0.9900 . ?
C23 H23D 0.9900 . ?
C23 H23A 0.9900 . ?
C23 H23B 0.9900 . ?
C23 C27 1.580(7) . ?
C23 C24 1.521(9) . ?
C28 H28C 0.9900 . ?
C28 H28D 0.9900 . ?
C28 H28A 0.9900 . ?
C28 H28B 0.9900 . ?
C28 C26 1.528(6) . ?
C28 C25 1.641(8) . ?
C27 H27A 0.9900 . ?
C27 H27B 0.9900 . ?
C27 C26 1.530(7) . ?
C26 H26A 0.9900 . ?
C26 H26B 0.9900 . ?
C25 H25A 0.9900 . ?
C25 H25B 0.9900 . ?
C25 C24 1.532(10) . ?
C24 H24A 0.9900 . ?
C24 H24B 0.9900 . ?
